data_1503467
loop_
_publ_author_name
'Edwankar, Rahul V.'
'Edwankar, Chitra R.'
'Namjoshi, Ojas A.'
'Deschamps, Jeffrey R.'
'Cook, James M.'

_publ_section_title
;
 Br\/onsted Acid mediated cyclization of enaminones. Rapid and efficient
 access to the tetracyclic framework of the strychnos alkaloids.
;
_journal_issue 2
_journal_name_full 'Journal of natural products'
_journal_page_first 181
_journal_page_last 188
_journal_paper_doi 10.1021/np200759h
_journal_volume 75
_journal_year 2012
_chemical_absolute_configuration syn
_chemical_formula_moiety 'C25 H26 N2 O5'
_chemical_formula_sum 'C25 H26 N2 O5'
_chemical_formula_weight 434.48
_chemical_name_systematic
; 
 ? 
;
_space_group_IT_number 4
_symmetry_cell_setting monoclinic
_symmetry_space_group_name_Hall 'P 2yb'
_symmetry_space_group_name_H-M 'P 1 21 1'
_atom_sites_solution_hydrogens geom
_atom_sites_solution_primary direct
_atom_sites_solution_secondary difmap
_audit_creation_method SHELXL-97
_cell_angle_alpha 90.00
_cell_angle_beta 92.005(3)
_cell_angle_gamma 90.00
_cell_formula_units_Z 2
_cell_length_a 10.9243(19)
_cell_length_b 7.6452(13)
_cell_length_c 13.624(2)
_cell_measurement_reflns_used 1408
_cell_measurement_temperature 295(2)
_cell_measurement_theta_max 19.31
_cell_measurement_theta_min 2.35
_cell_volume 1137.2(3)
_computing_cell_refinement 'Bruker SMART v5.631 (Bruker, 2001)'
_computing_data_collection 'Bruker SMART v5.631 (Bruker, 2001)'
_computing_data_reduction
;
Bruker SAINT v6.45A (Bruker, 2002), Bruker XPREP v6.14 (Bruker, 2001)
;
_computing_molecular_graphics 'Bruker SHELXTL v6.14 (Bruker, 2000b)'
_computing_publication_material 'Bruker SHELXTL v6.14 (Bruker, 2000b)'
_computing_structure_refinement 'Bruker SHELXTL v6.14 (Bruker, 2000b)'
_computing_structure_solution 'Bruker SHELXTL v6.14 (Bruker, 2000b)'
_diffrn_ambient_temperature 295(2)
_diffrn_measured_fraction_theta_full 0.992
_diffrn_measured_fraction_theta_max 0.979
_diffrn_measurement_device_type 'Bruker SMART APEX II CCD'
_diffrn_measurement_method '\w scans'
_diffrn_radiation_monochromator graphite
_diffrn_radiation_source 'fine-focus sealed tube'
_diffrn_radiation_type MoK\a
_diffrn_radiation_wavelength 0.71073
_diffrn_reflns_av_R_equivalents 0.0386
_diffrn_reflns_av_sigmaI/netI 0.0609
_diffrn_reflns_limit_h_max 13
_diffrn_reflns_limit_h_min -13
_diffrn_reflns_limit_k_max 9
_diffrn_reflns_limit_k_min -9
_diffrn_reflns_limit_l_max 16
_diffrn_reflns_limit_l_min -13
_diffrn_reflns_number 8368
_diffrn_reflns_theta_full 25.00
_diffrn_reflns_theta_max 25.56
_diffrn_reflns_theta_min 1.87
_exptl_absorpt_coefficient_mu 0.089
_exptl_absorpt_correction_T_max 0.9973
_exptl_absorpt_correction_T_min 0.9694
_exptl_absorpt_correction_type multi-scan
_exptl_absorpt_process_details 'SADABS v2.10 (Bruker, 2000c)'
_exptl_crystal_colour colourless
_exptl_crystal_density_diffrn 1.269
_exptl_crystal_density_method 'not measured'
_exptl_crystal_description 'flat rod'
_exptl_crystal_F_000 460
_exptl_crystal_size_max 0.352
_exptl_crystal_size_mid 0.111
_exptl_crystal_size_min 0.03
_refine_diff_density_max 0.138
_refine_diff_density_min -0.162
_refine_diff_density_rms 0.041
_refine_ls_abs_structure_details 'Flack H D (1983), Acta Cryst. A39, 876-881'
_refine_ls_abs_structure_Flack 1.2(15)
_refine_ls_extinction_method none
_refine_ls_goodness_of_fit_ref 0.990
_refine_ls_hydrogen_treatment mixed
_refine_ls_matrix_type full
_refine_ls_number_parameters 294
_refine_ls_number_reflns 4100
_refine_ls_number_restraints 1
_refine_ls_restrained_S_all 0.990
_refine_ls_R_factor_all 0.0873
_refine_ls_R_factor_gt 0.0502
_refine_ls_shift/su_max 0.000
_refine_ls_shift/su_mean 0.000
_refine_ls_structure_factor_coef Fsqd
_refine_ls_weighting_details 'calc w=1/[\s^2^(Fo^2^)+(0.0633P)^2^+0.0000P] where P=(Fo^2^+2Fc^2^)/3'
_refine_ls_weighting_scheme calc
_refine_ls_wR_factor_gt 0.1103
_refine_ls_wR_factor_ref 0.1287
_reflns_number_gt 2676
_reflns_number_total 4100
_reflns_threshold_expression I>2\s(I)
_cod_data_source_file np200759h_si_002.cif
_cod_data_source_block cook79
_cod_original_cell_volume 1137.1(3)
_cod_original_sg_symbol_H-M 'P 21'
_cod_database_code 1503467

loop_
_symmetry_equiv_pos_as_xyz
'x, y, z'
'-x, y+1/2, -z'

loop_
_atom_site_label
_atom_site_type_symbol
_atom_site_fract_x
_atom_site_fract_y
_atom_site_fract_z
_atom_site_U_iso_or_equiv
_atom_site_adp_type
_atom_site_occupancy
_atom_site_symmetry_multiplicity
_atom_site_calc_flag
_atom_site_refinement_flags
N1 N -0.0982(2) 0.8356(4) -0.05505(19) 0.0526(7) Uani 1 1 d .
H1 H -0.090(3) 0.818(6) -0.001(3) 0.079 Uiso 1 1 d .
C2 C -0.0083(2) 0.7290(4) -0.1062(2) 0.0450(7) Uani 1 1 d .
H2A H -0.0038 0.6126 -0.0761 0.054 Uiso 1 1 calc R
N3 N 0.0892(2) 0.7737(3) -0.32960(16) 0.0447(6) Uani 1 1 d .
C3 C 0.0543(3) 0.5918(4) -0.3478(2) 0.0472(7) Uani 1 1 d .
H3A H 0.0067 0.5856 -0.4100 0.057 Uiso 1 1 calc R
C4 C -0.0291(3) 0.5417(4) -0.2640(3) 0.0571(9) Uani 1 1 d .
H4A H 0.0136 0.4642 -0.2180 0.069 Uiso 1 1 calc R
H4B H -0.1019 0.4825 -0.2897 0.069 Uiso 1 1 calc R
C5 C -0.0639(2) 0.7126(4) -0.2128(2) 0.0437(7) Uani 1 1 d .
C6 C -0.1980(3) 0.7389(4) -0.1955(2) 0.0529(8) Uani 1 1 d .
C7 C -0.3000(3) 0.7124(5) -0.2564(3) 0.0715(10) Uani 1 1 d .
H7A H -0.2914 0.6662 -0.3189 0.086 Uiso 1 1 calc R
C8 C -0.4152(3) 0.7548(6) -0.2242(4) 0.0883(15) Uani 1 1 d .
H8A H -0.4839 0.7382 -0.2654 0.106 Uiso 1 1 calc R
C9 C -0.4281(3) 0.8215(7) -0.1314(4) 0.0894(13) Uani 1 1 d .
H9A H -0.5058 0.8470 -0.1097 0.107 Uiso 1 1 calc R
C10 C -0.3270(3) 0.8510(5) -0.0700(3) 0.0762(11) Uani 1 1 d .
H10A H -0.3363 0.8978 -0.0077 0.091 Uiso 1 1 calc R
C11 C -0.2118(3) 0.8103(5) -0.1019(2) 0.0538(8) Uani 1 1 d .
C12 C -0.0156(2) 0.8547(4) -0.2812(2) 0.0455(7) Uani 1 1 d .
H12A H -0.0794 0.8814 -0.3314 0.055 Uiso 1 1 calc R
C13 C 0.0205(3) 1.0226(4) -0.2290(2) 0.0498(8) Uani 1 1 d .
H13A H 0.0540 1.1032 -0.2760 0.060 Uiso 1 1 calc R
H13B H -0.0520 1.0761 -0.2029 0.060 Uiso 1 1 calc R
C14 C 0.1137(3) 0.9941(4) -0.1462(2) 0.0506(8) Uani 1 1 d .
O14 O 0.1787(2) 1.1117(3) -0.11619(18) 0.0738(7) Uani 1 1 d .
C15 C 0.1189(2) 0.8106(4) -0.1034(2) 0.0465(7) Uani 1 1 d .
H15A H 0.1704 0.7397 -0.1454 0.056 Uiso 1 1 calc R
C16 C 0.1587(3) 0.4653(5) -0.3515(3) 0.0571(8) Uani 1 1 d .
O16 O 0.1575(2) 0.3373(4) -0.4031(2) 0.0894(8) Uani 1 1 d .
O17 O 0.2470(2) 0.5016(3) -0.2850(2) 0.0769(7) Uani 1 1 d .
C18 C 0.3472(4) 0.3789(7) -0.2777(5) 0.121(2) Uani 1 1 d .
H18A H 0.4166 0.4335 -0.2452 0.182 Uiso 1 1 calc R
H18B H 0.3687 0.3428 -0.3424 0.182 Uiso 1 1 calc R
H18C H 0.3230 0.2786 -0.2407 0.182 Uiso 1 1 calc R
C19 C 0.1149(3) 0.8693(4) -0.4213(2) 0.0567(9) Uani 1 1 d .
H19A H 0.1337 0.9900 -0.4050 0.068 Uiso 1 1 calc R
H19B H 0.0415 0.8688 -0.4635 0.068 Uiso 1 1 calc R
C20 C 0.2185(3) 0.7943(4) -0.4769(2) 0.0484(7) Uani 1 1 d .
C21 C 0.3375(3) 0.8062(6) -0.4436(3) 0.0816(12) Uani 1 1 d .
H21A H 0.3554 0.8616 -0.3840 0.098 Uiso 1 1 calc R
C22 C 0.4321(4) 0.7375(7) -0.4967(4) 0.1047(17) Uani 1 1 d .
H22A H 0.5125 0.7443 -0.4723 0.126 Uiso 1 1 calc R
C23 C 0.4061(4) 0.6585(6) -0.5865(4) 0.0923(14) Uani 1 1 d .
H23A H 0.4688 0.6123 -0.6229 0.111 Uiso 1 1 calc R
C24 C 0.2879(4) 0.6491(5) -0.6210(3) 0.0803(12) Uani 1 1 d .
H24A H 0.2702 0.5972 -0.6816 0.096 Uiso 1 1 calc R
C26 C 0.1954(3) 0.7146(5) -0.5678(3) 0.0653(9) Uani 1 1 d .
H26A H 0.1151 0.7060 -0.5924 0.078 Uiso 1 1 calc R
C27 C 0.1776(3) 0.8107(4) -0.0021(2) 0.0507(7) Uani 1 1 d .
O27 O 0.12218(19) 0.8161(4) 0.07351(15) 0.0650(6) Uani 1 1 d .
O28 O 0.29860(18) 0.8051(4) -0.00375(16) 0.0712(7) Uani 1 1 d .
C29 C 0.3649(3) 0.8201(7) 0.0913(3) 0.0884(13) Uani 1 1 d .
H29A H 0.4474 0.7792 0.0851 0.133 Uiso 1 1 calc R
H29B H 0.3246 0.7507 0.1392 0.133 Uiso 1 1 calc R
H29C H 0.3662 0.9403 0.1118 0.133 Uiso 1 1 calc R

loop_
_atom_site_aniso_label
_atom_site_aniso_U_11
_atom_site_aniso_U_22
_atom_site_aniso_U_33
_atom_site_aniso_U_23
_atom_site_aniso_U_13
_atom_site_aniso_U_12
N1 0.0545(15) 0.0593(18) 0.0442(15) -0.0008(15) 0.0064(13) -0.0032(13)
C2 0.0506(16) 0.0451(18) 0.0391(17) 0.0076(14) -0.0009(13) -0.0009(13)
N3 0.0595(14) 0.0416(16) 0.0330(13) 0.0020(11) 0.0017(10) -0.0041(11)
C3 0.0594(18) 0.0453(19) 0.0365(17) -0.0012(15) -0.0040(13) -0.0072(14)
C4 0.065(2) 0.049(2) 0.057(2) -0.0008(16) 0.0045(16) -0.0138(14)
C5 0.0482(16) 0.0380(17) 0.0449(18) 0.0032(14) 0.0002(13) -0.0029(12)
C6 0.0527(18) 0.053(2) 0.052(2) 0.0086(16) -0.0014(15) -0.0086(14)
C7 0.064(2) 0.086(3) 0.063(2) 0.014(2) -0.0095(18) -0.0158(18)
C8 0.052(2) 0.113(4) 0.099(4) 0.041(3) -0.011(2) -0.010(2)
C9 0.050(2) 0.115(4) 0.104(4) 0.028(3) 0.008(2) 0.005(2)
C10 0.059(2) 0.093(3) 0.077(3) 0.011(2) 0.0154(19) 0.0056(19)
C11 0.0469(17) 0.0557(19) 0.059(2) 0.0075(18) 0.0069(14) -0.0024(15)
C12 0.0498(16) 0.047(2) 0.0390(17) 0.0016(15) -0.0018(13) 0.0016(13)
C13 0.0614(19) 0.0443(19) 0.0442(18) 0.0031(15) 0.0065(15) 0.0015(14)
C14 0.0595(18) 0.053(2) 0.0398(17) -0.0055(16) 0.0131(15) -0.0082(16)
O14 0.0961(17) 0.0643(16) 0.0608(16) -0.0059(13) -0.0009(13) -0.0338(14)
C15 0.0508(16) 0.0510(19) 0.0380(16) -0.0037(15) 0.0049(12) -0.0025(14)
C16 0.068(2) 0.046(2) 0.057(2) 0.0054(18) 0.0068(18) -0.0056(16)
O16 0.114(2) 0.0547(18) 0.101(2) -0.0187(17) 0.0172(16) 0.0058(14)
O17 0.0681(15) 0.0678(17) 0.094(2) 0.0095(15) -0.0087(14) 0.0049(13)
C18 0.071(3) 0.101(4) 0.191(6) 0.039(4) -0.006(3) 0.018(2)
C19 0.077(2) 0.055(2) 0.0384(18) 0.0111(16) 0.0053(15) 0.0028(15)
C20 0.0597(18) 0.0469(18) 0.0389(17) 0.0046(16) 0.0042(13) -0.0034(14)
C21 0.074(2) 0.112(3) 0.058(2) -0.011(3) 0.0008(18) -0.009(2)
C22 0.063(2) 0.146(5) 0.105(4) 0.001(4) 0.011(2) -0.003(3)
C23 0.100(3) 0.099(4) 0.080(3) -0.010(3) 0.038(3) 0.002(3)
C24 0.093(3) 0.088(3) 0.060(3) -0.019(2) 0.015(2) -0.013(2)
C26 0.073(2) 0.071(3) 0.052(2) -0.007(2) 0.0067(17) -0.0069(18)
C27 0.0543(18) 0.054(2) 0.0438(18) -0.0078(17) 0.0023(14) -0.0035(15)
O27 0.0678(13) 0.0842(17) 0.0431(13) -0.0041(13) 0.0038(11) -0.0008(12)
O28 0.0500(13) 0.111(2) 0.0522(13) -0.0100(15) -0.0034(10) -0.0009(12)
C29 0.071(2) 0.126(4) 0.067(2) -0.019(3) -0.0224(18) -0.006(2)

loop_
_atom_type_symbol
_atom_type_description
_atom_type_scat_dispersion_real
_atom_type_scat_dispersion_imag
_atom_type_scat_source
C C 0.0033 0.0016 'International Tables Vol C Tables 4.2.6.8 and 6.1.1.4'
H H 0.0000 0.0000 'International Tables Vol C Tables 4.2.6.8 and 6.1.1.4'
N N 0.0061 0.0033 'International Tables Vol C Tables 4.2.6.8 and 6.1.1.4'
O O 0.0106 0.0060 'International Tables Vol C Tables 4.2.6.8 and 6.1.1.4'

loop_
_geom_angle_atom_site_label_1
_geom_angle_atom_site_label_2
_geom_angle_atom_site_label_3
_geom_angle
C11 N1 C2 107.8(3)
C11 N1 H1 120(3)
C2 N1 H1 108(3)
N1 C2 C15 112.7(3)
N1 C2 C5 103.9(2)
C15 C2 C5 112.4(2)
N1 C2 H2A 109.2
C15 C2 H2A 109.2
C5 C2 H2A 109.2
C3 N3 C12 105.8(2)
C3 N3 C19 112.5(2)
C12 N3 C19 110.0(2)
N3 C3 C16 115.2(2)
N3 C3 C4 105.7(2)
C16 C3 C4 109.6(3)
N3 C3 H3A 108.7
C16 C3 H3A 108.7
C4 C3 H3A 108.7
C3 C4 C5 106.7(2)
C3 C4 H4A 110.4
C5 C4 H4A 110.4
C3 C4 H4B 110.4
C5 C4 H4B 110.4
H4A C4 H4B 108.6
C6 C5 C4 116.3(2)
C6 C5 C12 110.9(2)
C4 C5 C12 103.4(2)
C6 C5 C2 101.1(2)
C4 C5 C2 113.4(2)
C12 C5 C2 112.2(2)
C7 C6 C11 119.6(3)
C7 C6 C5 131.0(3)
C11 C6 C5 109.3(2)
C6 C7 C8 119.9(4)
C6 C7 H7A 120.1
C8 C7 H7A 120.1
C9 C8 C7 120.1(4)
C9 C8 H8A 120.0
C7 C8 H8A 120.0
C8 C9 C10 120.8(4)
C8 C9 H9A 119.6
C10 C9 H9A 119.6
C9 C10 C11 119.4(4)
C9 C10 H10A 120.3
C11 C10 H10A 120.3
C10 C11 N1 129.2(3)
C10 C11 C6 120.2(3)
N1 C11 C6 110.5(3)
N3 C12 C13 111.8(2)
N3 C12 C5 105.2(2)
C13 C12 C5 113.8(2)
N3 C12 H12A 108.6
C13 C12 H12A 108.6
C5 C12 H12A 108.6
C14 C13 C12 112.8(3)
C14 C13 H13A 109.0
C12 C13 H13A 109.0
C14 C13 H13B 109.0
C12 C13 H13B 109.0
H13A C13 H13B 107.8
O14 C14 C13 121.3(3)
O14 C14 C15 122.9(3)
C13 C14 C15 115.8(3)
C27 C15 C14 111.2(3)
C27 C15 C2 112.5(2)
C14 C15 C2 110.3(2)
C27 C15 H15A 107.5
C14 C15 H15A 107.5
C2 C15 H15A 107.5
O16 C16 O17 124.1(3)
O16 C16 C3 123.4(3)
O17 C16 C3 112.2(3)
C16 O17 C18 116.2(3)
O17 C18 H18A 109.5
O17 C18 H18B 109.5
H18A C18 H18B 109.5
O17 C18 H18C 109.5
H18A C18 H18C 109.5
H18B C18 H18C 109.5
N3 C19 C20 114.0(3)
N3 C19 H19A 108.8
C20 C19 H19A 108.8
N3 C19 H19B 108.8
C20 C19 H19B 108.8
H19A C19 H19B 107.7
C21 C20 C26 117.7(3)
C21 C20 C19 122.3(3)
C26 C20 C19 120.0(3)
C20 C21 C22 121.3(4)
C20 C21 H21A 119.3
C22 C21 H21A 119.3
C23 C22 C21 119.5(4)
C23 C22 H22A 120.2
C21 C22 H22A 120.2
C24 C23 C22 119.4(4)
C24 C23 H23A 120.3
C22 C23 H23A 120.3
C26 C24 C23 120.7(4)
C26 C24 H24A 119.6
C23 C24 H24A 119.6
C24 C26 C20 121.3(3)
C24 C26 H26A 119.4
C20 C26 H26A 119.4
O27 C27 O28 122.9(3)
O27 C27 C15 124.8(3)
O28 C27 C15 112.3(2)
C27 O28 C29 116.5(2)
O28 C29 H29A 109.5
O28 C29 H29B 109.5
H29A C29 H29B 109.5
O28 C29 H29C 109.5
H29A C29 H29C 109.5
H29B C29 H29C 109.5

loop_
_geom_bond_atom_site_label_1
_geom_bond_atom_site_label_2
_geom_bond_distance
N1 C11 1.389(4)
N1 C2 1.471(4)
N1 H1 0.75(4)
C2 C15 1.522(4)
C2 C5 1.560(4)
C2 H2A 0.9800
N3 C3 1.460(4)
N3 C12 1.478(3)
N3 C19 1.482(4)
C3 C16 1.498(5)
C3 C4 1.534(4)
C3 H3A 0.9800
C4 C5 1.535(4)
C4 H4A 0.9700
C4 H4B 0.9700
C5 C6 1.506(4)
C5 C12 1.537(4)
C6 C7 1.380(5)
C6 C11 1.400(4)
C7 C8 1.385(5)
C7 H7A 0.9300
C8 C9 1.375(6)
C8 H8A 0.9300
C9 C10 1.380(5)
C9 H9A 0.9300
C10 C11 1.381(4)
C10 H10A 0.9300
C12 C13 1.513(4)
C12 H12A 0.9800
C13 C14 1.508(4)
C13 H13A 0.9700
C13 H13B 0.9700
C14 O14 1.208(4)
C14 C15 1.520(4)
C15 C27 1.501(4)
C15 H15A 0.9800
C16 O16 1.205(4)
C16 O17 1.329(4)
O17 C18 1.442(4)
C18 H18A 0.9600
C18 H18B 0.9600
C18 H18C 0.9600
C19 C20 1.498(4)
C19 H19A 0.9700
C19 H19B 0.9700
C20 C21 1.365(4)
C20 C26 1.394(4)
C21 C22 1.386(6)
C21 H21A 0.9300
C22 C23 1.384(6)
C22 H22A 0.9300
C23 C24 1.360(6)
C23 H23A 0.9300
C24 C26 1.360(5)
C24 H24A 0.9300
C26 H26A 0.9300
C27 O27 1.214(3)
C27 O28 1.323(3)
O28 C29 1.466(4)
C29 H29A 0.9600
C29 H29B 0.9600
C29 H29C 0.9600

loop_
_geom_hbond_atom_site_label_D
_geom_hbond_atom_site_label_H
_geom_hbond_atom_site_label_A
_geom_hbond_distance_DH
_geom_hbond_distance_HA
_geom_hbond_distance_DA
_geom_hbond_angle_DHA
N1 H1 O27 0.75(4) 2.50(3) 2.931(3) 119(3)

loop_
_geom_torsion_atom_site_label_1
_geom_torsion_atom_site_label_2
_geom_torsion_atom_site_label_3
_geom_torsion_atom_site_label_4
_geom_torsion
C11 N1 C2 C15 148.7(2)
C11 N1 C2 C5 26.7(3)
C12 N3 C3 C16 -152.6(3)
C19 N3 C3 C16 87.3(3)
C12 N3 C3 C4 -31.4(3)
C19 N3 C3 C4 -151.5(3)
N3 C3 C4 C5 13.2(3)
C16 C3 C4 C5 137.9(3)
C3 C4 C5 C6 130.9(3)
C3 C4 C5 C12 9.1(3)
C3 C4 C5 C2 -112.5(3)
N1 C2 C5 C6 -24.8(3)
C15 C2 C5 C6 -146.9(2)
N1 C2 C5 C4 -150.0(2)
C15 C2 C5 C4 87.9(3)
N1 C2 C5 C12 93.4(3)
C15 C2 C5 C12 -28.7(3)
C4 C5 C6 C7 -44.8(5)
C12 C5 C6 C7 72.9(4)
C2 C5 C6 C7 -168.0(3)
C4 C5 C6 C11 138.6(3)
C12 C5 C6 C11 -103.7(3)
C2 C5 C6 C11 15.4(3)
C11 C6 C7 C8 -0.7(5)
C5 C6 C7 C8 -177.0(3)
C6 C7 C8 C9 -0.7(6)
C7 C8 C9 C10 1.6(7)
C8 C9 C10 C11 -1.0(7)
C9 C10 C11 N1 176.9(4)
C9 C10 C11 C6 -0.3(5)
C2 N1 C11 C10 164.8(3)
C2 N1 C11 C6 -17.7(3)
C7 C6 C11 C10 1.2(5)
C5 C6 C11 C10 178.2(3)
C7 C6 C11 N1 -176.5(3)
C5 C6 C11 N1 0.5(4)
C3 N3 C12 C13 161.7(2)
C19 N3 C12 C13 -76.6(3)
C3 N3 C12 C5 37.7(3)
C19 N3 C12 C5 159.4(2)
C6 C5 C12 N3 -153.4(2)
C4 C5 C12 N3 -28.1(3)
C2 C5 C12 N3 94.4(3)
C6 C5 C12 C13 83.8(3)
C4 C5 C12 C13 -150.9(2)
C2 C5 C12 C13 -28.4(3)
N3 C12 C13 C14 -63.3(3)
C5 C12 C13 C14 55.7(3)
C12 C13 C14 O14 157.9(3)
C12 C13 C14 C15 -22.7(3)
O14 C14 C15 C27 20.1(4)
C13 C14 C15 C27 -159.3(2)
O14 C14 C15 C2 145.7(3)
C13 C14 C15 C2 -33.7(3)
N1 C2 C15 C27 68.5(3)
C5 C2 C15 C27 -174.5(2)
N1 C2 C15 C14 -56.3(3)
C5 C2 C15 C14 60.8(3)
N3 C3 C16 O16 -147.2(3)
C4 C3 C16 O16 93.8(4)
N3 C3 C16 O17 38.7(4)
C4 C3 C16 O17 -80.4(3)
O16 C16 O17 C18 1.2(5)
C3 C16 O17 C18 175.3(3)
C3 N3 C19 C20 -61.1(3)
C12 N3 C19 C20 -178.8(3)
N3 C19 C20 C21 -70.5(4)
N3 C19 C20 C26 111.9(3)
C26 C20 C21 C22 -1.7(6)
C19 C20 C21 C22 -179.4(4)
C20 C21 C22 C23 1.5(7)
C21 C22 C23 C24 -0.3(7)
C22 C23 C24 C26 -0.7(7)
C23 C24 C26 C20 0.5(6)
C21 C20 C26 C24 0.7(5)
C19 C20 C26 C24 178.5(3)
C14 C15 C27 O27 95.6(4)
C2 C15 C27 O27 -28.7(5)
C14 C15 C27 O28 -84.0(3)
C2 C15 C27 O28 151.7(3)
O27 C27 O28 C29 -4.8(5)
C15 C27 O28 C29 174.9(3)
